data_4001063
loop_
_publ_author_name
'Nyman, May'
'Rodriguez, Mark A.'
'Rohwer, Lauren E.S.'
'Martin, James E.'
'Waller, Mollie'
'Osterloh, Frank E.'

_publ_section_title
;
 Unique LaTaO4Polymorph for Multiple Energy Applications
;
_journal_issue 19
_journal_name_full 'Chemistry of Materials'
_journal_page_first 4731
_journal_paper_doi 10.1021/cm9020645
_journal_volume 21
_journal_year 2009
_chemical_formula_sum 'La O4 Ta'
_chemical_formula_weight 383.85
_chemical_name_systematic ' ?'
_space_group_IT_number 61
_symmetry_cell_setting orthorhombic
_symmetry_space_group_name_Hall '-P 2ac 2ab'
_symmetry_space_group_name_H-M 'P b c a'
_cell_angle_alpha 90.0
_cell_angle_beta 90.0
_cell_angle_gamma 90.0
_cell_formula_units_Z 8
_cell_length_a 7.82857(8)
_cell_length_b 11.21789(12)
_cell_length_c 7.46427(8)
_cell_volume 655.512(12)
_pd_block_id 2009-08-07T12:16|11BMB_0615_phase1|||
_pd_phase_name intermedaite
_cod_data_source_file cm9020645_si_001.cif
_cod_data_source_block 11BMB_0615_phase_1
_cod_depositor_comments
;
The following automatic conversions were performed:

'_geom_bond_publ_flag' value 'N' changed to 'n' according to
/home/saulius/struct/CIF-dictionaries/cif_core.dic dictionary named
'cif_core.dic' version 2.4.2 from 2011-04-26 (40
times).

'_geom_angle_publ_flag' value 'N' changed to 'n' according
to /home/saulius/struct/CIF-dictionaries/cif_core.dic dictionary
named 'cif_core.dic' version 2.4.2 from 2011-04-26 (43 times).

Automatic conversion script
Id: cif_fix_values 1715 2011-07-08 13:25:40Z adriana 
;
_cod_original_cell_volume 655.512(8)
_cod_database_code 4001063

loop_
_symmetry_equiv_pos_site_id
_symmetry_equiv_pos_as_xyz
1 +x,+y,+z
2 -x+1/2,+y+1/2,+z
3 +x,-y+1/2,+z+1/2
4 -x+1/2,-y,+z+1/2
-1 -x,-y,-z
-2 +x+1/2,-y+1/2,-z
-3 -x,+y+1/2,-z+1/2
-4 +x+1/2,+y,-z+1/2

loop_
_atom_site_type_symbol
_atom_site_label
_atom_site_fract_x
_atom_site_fract_y
_atom_site_fract_z
_atom_site_occupancy
_atom_site_thermal_displace_type
_atom_site_U_iso_or_equiv
_atom_site_symmetry_multiplicity
La La 0.87278(34) 0.02404(7) 0.74334(33) 1.0 Uiso 0.03691(32) 8
Ta Ta 0.63065(17) 0.24247(8) 0.49699(29) 1.0 Uiso 0.02679(18) 8
O O1 0.6592(11) 0.3094(5) 0.7706(18) 1.0 Uiso 0.0123(14) 8
O O2 0.6085(23) 0.4122(7) 0.4647(12) 1.0 Uiso 0.0123(14) 8
O O3 0.8843(20) 0.2667(9) 0.4730(14) 1.0 Uiso 0.0123(14) 8
O O4 0.4015(18) 0.5718(7) 0.9013(12) 1.0 Uiso 0.0123(14) 8

loop_
_atom_type_symbol
_atom_type_number_in_cell
La 8.0
Ta 8.0
O 32.0

loop_
_geom_angle_atom_site_label_1
_geom_angle_atom_site_label_2
_geom_angle_atom_site_label_3
_geom_angle
_geom_angle_site_symmetry_1
_geom_angle_site_symmetry_3
_geom_angle_publ_flag
O1 La O2 64.32(35) 2_645 2_645 n
O1 La O2 97.50(31) 2_645 3_555 n
O1 La O2 114.15(31) 2_645 -2_666 n
O1 La O4 106.3(4) 2_645 2_645 n
O1 La O4 99.36(31) 2_645 -3_657 n
O2 La O2 134.01(25) 2_645 3_555 n
O2 La O2 64.9(5) 2_645 -2_666 n
O2 La O4 122.5(6) 2_645 2_645 n
O2 La O4 77.9(4) 2_645 -3_657 n
O2 La O2 148.31(34) 3_555 -2_666 n
O2 La O4 102.7(4) 3_555 2_645 n
O2 La O4 63.22(29) 3_555 -3_657 n
O2 La O4 70.79(32) -2_666 2_645 n
O2 La O4 107.9(5) -2_666 -3_657 n
O4 La O4 152.4(4) 2_645 -3_657 n
O1 Ta O1 167.0(5) 1_555 3_554 n
O1 Ta O2 77.70(30) 1_555 1_555 n
O1 Ta O3 86.3(4) 1_555 1_555 n
O1 Ta O3 90.7(4) 1_555 -2_566 n
O1 Ta O4 89.28(32) 1_555 -3_657 n
O1 Ta O2 102.3(4) 3_554 1_555 n
O1 Ta O3 80.7(4) 3_554 1_555 n
O1 Ta O3 102.4(4) 3_554 -2_566 n
O1 Ta O4 93.46(32) 3_554 -3_657 n
O2 Ta O3 86.8(6) 1_555 1_555 n
O2 Ta O3 88.7(6) 1_555 -2_566 n
O2 Ta O4 161.2(5) 1_555 -3_657 n
O3 Ta O3 175.05(8) 1_555 -2_566 n
O3 Ta O4 106.1(5) 1_555 -3_657 n
O3 Ta O4 77.8(5) -2_566 -3_657 n
La O1 Ta 104.6(4) 2_655 1_555 n
La O1 Ta 112.7(5) 2_655 3_555 n
Ta O1 Ta 138.81(34) 1_555 3_555 n
La O2 La 109.6(5) 2_655 3_554 n
La O2 La 115.1(5) 2_655 -2_456 n
La O2 Ta 113.4(4) 2_655 1_555 n
La O2 La 96.16(28) 3_554 -2_456 n
La O2 Ta 105.4(6) 3_554 1_555 n
La O2 Ta 115.1(6) -2_555 1_555 n
Ta O3 Ta 164.0(5) 1_555 -2_655 n
La O4 La 114.5(4) 2_655 -3_557 n
La O4 Ta 121.4(5) 2_655 -3_656 n
La O4 Ta 104.8(5) -3_656 -3_656 n

loop_
_geom_bond_atom_site_label_1
_geom_bond_atom_site_label_2
_geom_bond_distance
_geom_bond_site_symmetry_2
_geom_bond_publ_flag
La La 3.91555(13) -4_456 n
La La 3.91555(13) -4_556 n
La Ta 3.6026(26) 1_555 n
La Ta 3.6550(23) 2_645 n
La Ta 3.7468(26) 3_555 n
La Ta 3.5388(25) 4_655 n
La Ta 3.7197(21) -4_556 n
La O1 2.429(6) 2_645 n
La O2 2.434(9) 2_645 n
La O2 2.743(16) 3_555 n
La O2 2.516(14) -2_556 n
La O3 2.908(9) 3_555 n
La O4 2.191(13) 2_645 n
La O4 2.871(9) -2_557 n
La O4 2.463(12) -3_646 n
Ta La 3.6026(26) 1_555 n
Ta La 3.6550(23) 2_655 n
Ta La 3.7468(26) 3_554 n
Ta La 3.5388(25) 4_654 n
Ta La 3.7197(21) -4_456 n
Ta O1 2.187(12) 1_555 n
Ta O1 1.801(12) 3_554 n
Ta O2 1.927(8) 1_555 n
Ta O3 2.012(15) 1_555 n
Ta O3 1.944(15) -2_456 n
Ta O4 2.075(9) -3_646 n
O1 La 2.429(6) 2_655 n
O1 Ta 2.187(12) 1_555 n
O1 Ta 1.801(12) 3_555 n
O2 La 2.434(9) 2_655 n
O2 La 2.743(16) 3_554 n
O2 La 2.516(14) -2_456 n
O2 Ta 1.927(8) 1_555 n
O3 La 2.908(9) 3_554 n
O3 Ta 2.012(15) 1_555 n
O3 Ta 1.944(15) -2_556 n
O4 La 2.191(13) 2_655 n
O4 La 2.871(9) -2_457 n
O4 La 2.463(12) -3_656 n
O4 Ta 2.075(9) -3_656 n

loop_
_pd_block_diffractogram_id
2009-08-07T12:16|11BMB_0615_H_01||
2009-08-07T12:16|11BMB_0615_H_02||
2009-08-07T12:16|11BMB_0615_H_03||f
